data_4302588
loop_
_publ_author_name
'Matthew S. Varonka'
'Timothy H. Warren'

_publ_contact_author 'Timothy H. Warren'
_publ_contact_author_email thw@georgetown.edu
_publ_section_title
;
S-Nitrosothiol and Nitric Oxide Reactivity at Zinc Thiolates
;
_journal_name_full 'Inorganic Chemistry'
_journal_page_first 5605
_journal_page_last 5607
_journal_paper_doi 10.1021/ic900664r
_journal_volume 48
_journal_year 2009
_chemical_absolute_configuration unk
_chemical_formula_moiety 'C33 H57 B N6 S Zn'
_chemical_formula_sum 'C33 H57 B N6 S Zn'
_chemical_formula_weight 646.09
_chemical_name_common TpiPr2ZnSCy
_chemical_name_systematic
; 
 ? 
;
_space_group_IT_number 19
_symmetry_cell_setting orthorhombic
_symmetry_space_group_name_Hall 'P 2ac 2ab'
_symmetry_space_group_name_H-M 'P 21 21 21'
_atom_sites_solution_hydrogens geom
_atom_sites_solution_primary direct
_atom_sites_solution_secondary difmap
_audit_creation_method SHELXL-97
_cell_angle_alpha 90.00
_cell_angle_beta 90.00
_cell_angle_gamma 90.00
_cell_formula_units_Z 4
_cell_length_a 13.3036(7)
_cell_length_b 16.3418(8)
_cell_length_c 16.7272(8)
_cell_measurement_reflns_used 7053
_cell_measurement_temperature 173(2)
_cell_measurement_theta_max 46.064
_cell_measurement_theta_min 4.639
_cell_volume 3636.6(3)
_computing_cell_refinement 'Bruker SMART'
_computing_data_collection 'Bruker SMART'
_computing_data_reduction 'Bruker SMART'
_computing_molecular_graphics 'ORTEP-3 for Windows; Ferrugia L J (1997), J. Appl. Cryst. 30, 565'
_computing_publication_material 'Bruker SHELXTL'
_computing_structure_refinement 'SHELXL-97 (Sheldrick, 1997)'
_computing_structure_solution 'SHELXS-97 (Sheldrick, 1990)'
_diffrn_ambient_temperature 173(2)
_diffrn_measured_fraction_theta_full 0.999
_diffrn_measured_fraction_theta_max 0.999
_diffrn_measurement_device_type 'SMART platform CCD, Bruker'
_diffrn_measurement_method 'omega scans'
_diffrn_radiation_monochromator graphite
_diffrn_radiation_source 'fine-focus sealed tube'
_diffrn_radiation_type MoK\a
_diffrn_radiation_wavelength 0.71073
_diffrn_reflns_av_R_equivalents 0.0942
_diffrn_reflns_av_sigmaI/netI 0.0959
_diffrn_reflns_limit_h_max 16
_diffrn_reflns_limit_h_min -16
_diffrn_reflns_limit_k_max 20
_diffrn_reflns_limit_k_min -20
_diffrn_reflns_limit_l_max 20
_diffrn_reflns_limit_l_min -20
_diffrn_reflns_number 29505
_diffrn_reflns_theta_full 26.00
_diffrn_reflns_theta_max 26.00
_diffrn_reflns_theta_min 1.74
_exptl_absorpt_coefficient_mu 0.762
_exptl_absorpt_correction_T_max 0.9141
_exptl_absorpt_correction_T_min 0.8264
_exptl_absorpt_correction_type multi-scan
_exptl_absorpt_process_details 'SADABS based on Blessing's method; Blessing, Acta Cryst. (1995) A51 33-38'
_exptl_crystal_colour colorless
_exptl_crystal_density_diffrn 1.180
_exptl_crystal_density_method 'not measured'
_exptl_crystal_description block
_exptl_crystal_F_000 1392
_exptl_crystal_size_max 0.26
_exptl_crystal_size_mid 0.13
_exptl_crystal_size_min 0.12
_refine_diff_density_max 0.379
_refine_diff_density_min -0.267
_refine_diff_density_rms 0.067
_refine_ls_abs_structure_details 'Flack H D (1983), Acta Cryst. A39, 876-881'
_refine_ls_abs_structure_Flack -0.002(15)
_refine_ls_extinction_method none
_refine_ls_goodness_of_fit_ref 0.960
_refine_ls_hydrogen_treatment mixed
_refine_ls_matrix_type full
_refine_ls_number_parameters 415
_refine_ls_number_reflns 7105
_refine_ls_number_restraints 0
_refine_ls_restrained_S_all 0.960
_refine_ls_R_factor_all 0.1088
_refine_ls_R_factor_gt 0.0495
_refine_ls_shift/su_max 0.001
_refine_ls_shift/su_mean 0.000
_refine_ls_structure_factor_coef Fsqd
_refine_ls_weighting_details 'calc w=1/[\s^2^(Fo^2^)+(0.0565P)^2^+0.0000P] where P=(Fo^2^+2Fc^2^)/3'
_refine_ls_weighting_scheme calc
_refine_ls_wR_factor_gt 0.1014
_refine_ls_wR_factor_ref 0.1148
_reflns_number_gt 4550
_reflns_number_total 7105
_reflns_threshold_expression >2sigma(I)
_cod_data_source_file ic900664r_si_003.cif
_cod_data_source_block TpiPr2ZnSCy
_cod_depositor_comments
;
The following automatic conversions were performed:
'_symmetry_cell_setting' value 'Orthorhombic' changed to 'orthorhombic'
according to '/home/saulius/struct/CIF-dictionaries/cif_core.dic'
dictionary named 'cif_core.dic' version 2.4.1 from 2010-06-29.

Automatic conversion script
Id: cif_fix_enum 1527 2010-12-29 10:47:43Z saulius 
;
_cod_original_sg_symbol_Hall P2ac2ab
_cod_database_code 4302588

loop_
_symmetry_equiv_pos_as_xyz
'x, y, z'
'-x+1/2, -y, z+1/2'
'x+1/2, -y+1/2, -z'
'-x, y+1/2, -z+1/2'

loop_
_atom_site_label
_atom_site_type_symbol
_atom_site_fract_x
_atom_site_fract_y
_atom_site_fract_z
_atom_site_U_iso_or_equiv
_atom_site_adp_type
_atom_site_occupancy
_atom_site_symmetry_multiplicity
_atom_site_calc_flag
_atom_site_refinement_flags
_atom_site_disorder_assembly
_atom_site_disorder_group
Zn1 Zn 0.46794(3) 0.05036(3) 0.75591(3) 0.03101(14) Uani 1 1 d . . .
N3 N 0.5380(2) -0.05372(19) 0.71564(18) 0.0297(7) Uani 1 1 d . A .
N1 N 0.5445(2) 0.0476(2) 0.86260(18) 0.0315(8) Uani 1 1 d . A .
N4 N 0.6393(2) -0.0556(2) 0.73203(18) 0.0290(8) Uani 1 1 d . . .
N2 N 0.6475(2) 0.0351(2) 0.8546(2) 0.0293(8) Uani 1 1 d . . .
N6 N 0.6726(2) 0.09600(19) 0.71701(19) 0.0259(8) Uani 1 1 d . . .
N5 N 0.5758(2) 0.1205(2) 0.7030(2) 0.0293(8) Uani 1 1 d . A .
C7 C 0.5791(3) 0.1867(2) 0.6549(2) 0.0271(9) Uani 1 1 d . . .
C1 C 0.5270(3) 0.0599(3) 0.9398(3) 0.0394(10) Uani 1 1 d . . .
C16 C 0.4080(3) -0.1382(3) 0.6521(3) 0.0415(12) Uani 1 1 d . A .
H16 H 0.3612 -0.1145 0.6927 0.050 Uiso 1 1 calc R . .
C6 C 0.6768(3) -0.1292(3) 0.7077(3) 0.0338(11) Uani 1 1 d . A .
C9 C 0.7361(3) 0.1468(3) 0.6779(3) 0.0358(11) Uani 1 1 d . A .
C19 C 0.7855(3) -0.1533(3) 0.7199(3) 0.0405(13) Uani 1 1 d . . .
H19 H 0.8280 -0.1036 0.7110 0.049 Uiso 1 1 calc R A .
C4 C 0.5133(3) -0.1243(3) 0.6814(3) 0.0329(10) Uani 1 1 d . . .
C3 C 0.6919(3) 0.0402(3) 0.9266(2) 0.0363(11) Uani 1 1 d . A .
B1 B 0.6902(4) 0.0199(3) 0.7688(3) 0.0315(12) Uani 1 1 d . A .
C5 C 0.5993(3) -0.1734(3) 0.6762(3) 0.0359(11) Uani 1 1 d . A .
H5 H 0.6030 -0.2272 0.6548 0.043 Uiso 1 1 calc R . .
C2 C 0.6166(3) 0.0563(3) 0.9818(3) 0.0455(12) Uani 1 1 d . A .
H2 H 0.6249 0.0636 1.0377 0.055 Uiso 1 1 calc R . .
C22 C 0.4838(3) 0.2271(2) 0.6280(3) 0.0339(11) Uani 1 1 d . A .
H22 H 0.4345 0.2250 0.6732 0.041 Uiso 1 1 calc R . .
C10 C 0.4238(4) 0.0761(3) 0.9716(3) 0.0468(13) Uani 1 1 d . A .
H10 H 0.3765 0.0824 0.9255 0.056 Uiso 1 1 calc R . .
C13 C 0.8035(3) 0.0364(3) 0.9405(3) 0.0436(12) Uani 1 1 d . . .
H13 H 0.8363 0.0144 0.8912 0.052 Uiso 1 1 calc R A .
C8 C 0.6785(3) 0.2035(3) 0.6376(3) 0.0415(12) Uani 1 1 d . A .
H8 H 0.7026 0.2461 0.6041 0.050 Uiso 1 1 calc R . .
C25 C 0.8492(3) 0.1382(3) 0.6817(3) 0.0506(14) Uani 1 1 d . . .
H25 H 0.8656 0.0803 0.6958 0.061 Uiso 1 1 calc R A .
C23 C 0.4387(4) 0.1818(3) 0.5573(3) 0.0480(13) Uani 1 1 d . . .
H23A H 0.4854 0.1841 0.5120 0.072 Uiso 1 1 calc R A .
H23B H 0.3749 0.2076 0.5422 0.072 Uiso 1 1 calc R . .
H23C H 0.4268 0.1246 0.5720 0.072 Uiso 1 1 calc R . .
C20 C 0.8018(4) -0.1821(3) 0.8058(3) 0.0542(15) Uani 1 1 d . A .
H20A H 0.7802 -0.1391 0.8429 0.081 Uiso 1 1 calc R . .
H20B H 0.8733 -0.1938 0.8142 0.081 Uiso 1 1 calc R . .
H20C H 0.7624 -0.2318 0.8154 0.081 Uiso 1 1 calc R . .
C21 C 0.8175(4) -0.2180(3) 0.6605(4) 0.0599(16) Uani 1 1 d . A .
H21A H 0.7828 -0.2695 0.6724 0.090 Uiso 1 1 calc R . .
H21B H 0.8903 -0.2263 0.6643 0.090 Uiso 1 1 calc R . .
H21C H 0.8002 -0.2001 0.6063 0.090 Uiso 1 1 calc R . .
C24 C 0.5025(4) 0.3179(2) 0.6068(3) 0.0461(13) Uani 1 1 d . . .
H24A H 0.5346 0.3454 0.6522 0.069 Uiso 1 1 calc R A .
H24B H 0.4383 0.3446 0.5949 0.069 Uiso 1 1 calc R . .
H24C H 0.5466 0.3212 0.5600 0.069 Uiso 1 1 calc R . .
C26 C 0.8903(4) 0.1915(5) 0.7438(5) 0.144(4) Uani 1 1 d . A .
H26A H 0.9626 0.1814 0.7493 0.215 Uiso 1 1 calc R . .
H26B H 0.8567 0.1801 0.7947 0.215 Uiso 1 1 calc R . .
H26C H 0.8791 0.2488 0.7289 0.215 Uiso 1 1 calc R . .
C12 C 0.3898(4) 0.0033(3) 1.0225(3) 0.0631(16) Uani 1 1 d . . .
H12A H 0.3942 -0.0470 0.9908 0.095 Uiso 1 1 calc R A .
H12B H 0.3202 0.0118 1.0397 0.095 Uiso 1 1 calc R . .
H12C H 0.4334 -0.0014 1.0695 0.095 Uiso 1 1 calc R . .
C11 C 0.4204(4) 0.1539(3) 1.0220(4) 0.0719(18) Uani 1 1 d . . .
H11A H 0.4647 0.1476 1.0684 0.108 Uiso 1 1 calc R A .
H11B H 0.3515 0.1635 1.0403 0.108 Uiso 1 1 calc R . .
H11C H 0.4430 0.2005 0.9898 0.108 Uiso 1 1 calc R . .
C17 C 0.3829(4) -0.2290(3) 0.6444(4) 0.0623(16) Uani 1 1 d . . .
H17A H 0.4212 -0.2526 0.5999 0.093 Uiso 1 1 calc R A .
H17B H 0.3108 -0.2355 0.6342 0.093 Uiso 1 1 calc R . .
H17C H 0.4007 -0.2573 0.6941 0.093 Uiso 1 1 calc R . .
C18 C 0.3890(4) -0.0947(4) 0.5747(4) 0.101(3) Uani 1 1 d . . .
H18A H 0.4062 -0.0367 0.5806 0.152 Uiso 1 1 calc R A .
H18B H 0.3179 -0.0999 0.5603 0.152 Uiso 1 1 calc R . .
H18C H 0.4306 -0.1191 0.5326 0.152 Uiso 1 1 calc R . .
C15 C 0.8283(4) -0.0201(4) 1.0100(4) 0.080(2) Uani 1 1 d . A .
H15A H 0.7953 -0.0001 1.0586 0.120 Uiso 1 1 calc R . .
H15B H 0.9013 -0.0212 1.0183 0.120 Uiso 1 1 calc R . .
H15C H 0.8045 -0.0755 0.9980 0.120 Uiso 1 1 calc R . .
C27 C 0.8965(4) 0.1575(5) 0.6024(4) 0.091(2) Uani 1 1 d . A .
H27A H 0.8788 0.2134 0.5866 0.137 Uiso 1 1 calc R . .
H27B H 0.8719 0.1189 0.5621 0.137 Uiso 1 1 calc R . .
H27C H 0.9697 0.1528 0.6069 0.137 Uiso 1 1 calc R . .
S1A S 0.3127(2) 0.09610(18) 0.7463(2) 0.0342(7) Uani 0.53 1 d P A 1
S1B S 0.3089(3) 0.0808(3) 0.7207(2) 0.0349(12) Uiso 0.47 1 d P A 2
C33B C 0.2391(14) -0.0424(12) 0.8203(11) 0.060(6) Uiso 0.47 1 d P A 2
H33A H 0.3055 -0.0439 0.8470 0.072 Uiso 0.47 1 calc PR A 2
H33B H 0.2450 -0.0769 0.7719 0.072 Uiso 0.47 1 calc PR A 2
C28B C 0.2258(10) 0.0364(9) 0.7940(9) 0.053(5) Uiso 0.47 1 d P A 2
H28B H 0.2294 0.0723 0.8424 0.064 Uiso 0.47 1 calc PR A 2
C33A C 0.2448(8) -0.0258(9) 0.8497(8) 0.045(3) Uani 0.53 1 d P A 1
H33C H 0.3113 -0.0528 0.8506 0.054 Uiso 0.53 1 calc PR A 1
H33D H 0.2464 0.0198 0.8888 0.054 Uiso 0.53 1 calc PR A 1
C30A C 0.0441(6) -0.0307(5) 0.7772(6) 0.042(2) Uani 0.53 1 d P A 1
H30A H -0.0262 -0.0145 0.7658 0.050 Uiso 0.53 1 calc PR A 1
H30B H 0.0619 -0.0782 0.7434 0.050 Uiso 0.53 1 calc PR A 1
C29 C 0.1185(3) 0.0432(3) 0.7620(3) 0.0548(13) Uani 1 1 d . . .
H29A H 0.1053 0.0680 0.7091 0.066 Uiso 1 1 calc R A 1
H29B H 0.1092 0.0857 0.8035 0.066 Uiso 1 1 calc R A 1
C28A C 0.2256(6) 0.0095(6) 0.7652(6) 0.029(2) Uani 0.53 1 d P A 1
H28A H 0.2349 -0.0340 0.7238 0.034 Uiso 0.53 1 calc PR A 1
C31A C 0.0569(12) -0.0498(9) 0.8612(12) 0.084(7) Uani 0.53 1 d P A 1
H31A H 0.0068 -0.0912 0.8779 0.101 Uiso 0.53 1 calc PR A 1
H31B H 0.0470 0.0000 0.8939 0.101 Uiso 0.53 1 calc PR A 1
C32 C 0.1681(4) -0.0847(4) 0.8742(4) 0.089(2) Uani 1 1 d . . .
H32A H 0.1776 -0.0983 0.9314 0.107 Uiso 1 1 calc R A 1
H32B H 0.1763 -0.1357 0.8429 0.107 Uiso 1 1 calc R A 1
C31B C 0.0643(12) -0.0734(9) 0.8557(10) 0.033(4) Uiso 0.47 1 d P A 2
H31C H 0.0235 -0.0850 0.9039 0.040 Uiso 0.47 1 calc PR A 2
H31D H 0.0444 -0.1128 0.8137 0.040 Uiso 0.47 1 calc PR A 2
C30B C 0.0405(12) 0.0185(10) 0.8252(9) 0.097(5) Uiso 0.47 1 d P A 2
H30C H -0.0278 0.0208 0.8019 0.116 Uiso 0.47 1 calc PR A 2
H30D H 0.0432 0.0569 0.8709 0.116 Uiso 0.47 1 calc PR A 2
C14 C 0.8446(4) 0.1210(4) 0.9565(4) 0.087(2) Uani 1 1 d . A .
H14A H 0.8190 0.1591 0.9161 0.130 Uiso 1 1 calc R . .
H14B H 0.9182 0.1197 0.9541 0.130 Uiso 1 1 calc R . .
H14C H 0.8233 0.1392 1.0097 0.130 Uiso 1 1 calc R . .
H1 H 0.768(2) 0.0111(18) 0.7749(18) 0.012(9) Uiso 1 1 d . . .

loop_
_atom_site_aniso_label
_atom_site_aniso_U_11
_atom_site_aniso_U_22
_atom_site_aniso_U_33
_atom_site_aniso_U_23
_atom_site_aniso_U_13
_atom_site_aniso_U_12
Zn1 0.0257(2) 0.0266(2) 0.0407(3) 0.0046(3) 0.0034(3) 0.0014(2)
N3 0.0230(16) 0.0252(17) 0.0408(18) 0.0018(16) 0.0010(15) -0.0014(18)
N1 0.0303(19) 0.0287(18) 0.035(2) 0.0031(17) 0.0069(16) 0.0024(18)
N4 0.0200(16) 0.0323(18) 0.035(2) 0.0032(18) 0.0042(14) 0.0032(15)
N2 0.0236(19) 0.032(2) 0.032(2) 0.0046(17) 0.0043(15) 0.0012(15)
N6 0.0233(19) 0.0236(19) 0.031(2) 0.0038(15) 0.0020(15) -0.0017(15)
N5 0.0285(19) 0.0269(19) 0.033(2) 0.0040(16) -0.0019(16) 0.0005(15)
C7 0.032(2) 0.021(2) 0.028(2) -0.0007(19) -0.0048(19) -0.0032(19)
C1 0.039(3) 0.039(3) 0.040(3) 0.005(2) 0.002(2) 0.004(3)
C16 0.027(3) 0.029(3) 0.069(4) -0.011(3) 0.005(2) -0.006(2)
C6 0.025(2) 0.031(3) 0.046(3) 0.011(2) 0.002(2) 0.002(2)
C9 0.034(3) 0.035(3) 0.038(3) 0.003(2) 0.001(2) -0.004(2)
C19 0.025(2) 0.024(2) 0.072(4) 0.007(2) 0.003(2) -0.0010(19)
C4 0.025(2) 0.028(2) 0.045(3) 0.001(2) 0.005(2) -0.0002(19)
C3 0.038(3) 0.037(3) 0.034(3) 0.006(2) -0.001(2) 0.002(2)
B1 0.022(2) 0.036(3) 0.037(3) 0.001(2) -0.003(2) -0.002(2)
C5 0.032(3) 0.024(2) 0.051(3) -0.003(2) 0.004(2) 0.000(2)
C2 0.046(3) 0.059(3) 0.032(2) 0.001(3) 0.003(2) 0.009(3)
C22 0.040(3) 0.025(2) 0.036(3) 0.0062(19) -0.003(2) 0.000(2)
C10 0.043(3) 0.051(3) 0.046(3) -0.001(2) 0.013(2) 0.007(2)
C13 0.035(3) 0.053(3) 0.043(3) 0.008(3) -0.005(2) 0.004(2)
C8 0.042(3) 0.034(3) 0.048(3) 0.011(2) 0.007(2) -0.003(2)
C25 0.034(3) 0.045(3) 0.073(4) 0.033(3) 0.008(3) -0.004(2)
C23 0.058(3) 0.036(3) 0.050(3) 0.003(2) -0.012(2) 0.002(2)
C20 0.047(3) 0.041(3) 0.075(4) 0.005(3) -0.015(3) 0.002(3)
C21 0.047(3) 0.037(3) 0.096(5) 0.002(3) 0.013(3) 0.017(3)
C24 0.059(3) 0.034(3) 0.045(3) 0.006(2) -0.011(2) 0.001(2)
C26 0.046(3) 0.257(10) 0.128(7) -0.094(8) -0.032(5) -0.011(5)
C12 0.054(3) 0.051(3) 0.084(4) 0.006(3) 0.027(3) 0.002(3)
C11 0.058(4) 0.061(4) 0.096(5) -0.010(3) 0.029(3) 0.001(3)
C17 0.062(4) 0.053(4) 0.071(4) 0.009(3) -0.025(3) -0.020(3)
C18 0.064(4) 0.080(4) 0.159(7) 0.075(5) -0.061(4) -0.031(4)
C15 0.052(4) 0.109(5) 0.079(4) 0.038(4) -0.016(3) 0.010(4)
C27 0.043(4) 0.131(6) 0.100(5) -0.001(5) 0.022(4) 0.003(4)
S1A 0.0267(12) 0.0292(14) 0.047(2) -0.0001(17) 0.0027(16) 0.0070(9)
C33A 0.022(5) 0.064(9) 0.050(9) 0.021(7) -0.010(5) -0.005(5)
C30A 0.019(4) 0.037(5) 0.069(7) 0.001(4) -0.007(4) -0.001(4)
C29 0.035(2) 0.071(3) 0.058(3) 0.013(4) 0.000(2) 0.000(2)
C28A 0.019(4) 0.027(5) 0.040(6) -0.004(5) 0.007(4) 0.002(3)
C31A 0.055(8) 0.045(10) 0.154(16) 0.057(10) 0.063(8) 0.019(8)
C32 0.053(4) 0.115(6) 0.099(5) 0.062(4) -0.004(4) -0.021(4)
C14 0.052(4) 0.079(5) 0.130(6) 0.008(4) -0.012(4) -0.014(3)

loop_
_atom_type_symbol
_atom_type_description
_atom_type_scat_dispersion_real
_atom_type_scat_dispersion_imag
_atom_type_scat_source
C C 0.0033 0.0016 'International Tables Vol C Tables 4.2.6.8 and 6.1.1.4'
H H 0.0000 0.0000 'International Tables Vol C Tables 4.2.6.8 and 6.1.1.4'
B B 0.0013 0.0007 'International Tables Vol C Tables 4.2.6.8 and 6.1.1.4'
N N 0.0061 0.0033 'International Tables Vol C Tables 4.2.6.8 and 6.1.1.4'
S S 0.1246 0.1234 'International Tables Vol C Tables 4.2.6.8 and 6.1.1.4'
Zn Zn 0.2839 1.4301 'International Tables Vol C Tables 4.2.6.8 and 6.1.1.4'

loop_
_geom_angle_atom_site_label_1
_geom_angle_atom_site_label_2
_geom_angle_atom_site_label_3
_geom_angle
_geom_angle_site_symmetry_1
_geom_angle_site_symmetry_3
_geom_angle_publ_flag
N5 Zn1 N3 90.19(13) . . ?
N5 Zn1 N1 92.34(13) . . ?
N3 Zn1 N1 92.36(12) . . ?
N5 Zn1 S1A 115.96(12) . . ?
N3 Zn1 S1A 133.09(13) . . ?
N1 Zn1 S1A 122.39(13) . . ?
N5 Zn1 S1B 115.05(15) . . ?
N3 Zn1 S1B 121.58(13) . . ?
N1 Zn1 S1B 134.26(13) . . ?
S1A Zn1 S1B 12.81(13) . . ?
C4 N3 N4 108.0(3) . . ?
C4 N3 Zn1 138.4(3) . . ?
N4 N3 Zn1 113.4(2) . . ?
C1 N1 N2 106.8(3) . . ?
C1 N1 Zn1 138.9(3) . . ?
N2 N1 Zn1 114.1(2) . . ?
C6 N4 N3 108.5(3) . . ?
C6 N4 B1 131.8(3) . . ?
N3 N4 B1 119.6(3) . . ?
C3 N2 N1 109.7(3) . . ?
C3 N2 B1 132.3(3) . . ?
N1 N2 B1 118.0(3) . . ?
C9 N6 N5 109.0(3) . . ?
C9 N6 B1 132.5(3) . . ?
N5 N6 B1 118.5(3) . . ?
C7 N5 N6 107.8(3) . . ?
C7 N5 Zn1 137.2(3) . . ?
N6 N5 Zn1 115.1(2) . . ?
N5 C7 C8 108.4(4) . . ?
N5 C7 C22 120.2(4) . . ?
C8 C7 C22 131.3(4) . . ?
N1 C1 C2 109.6(4) . . ?
N1 C1 C10 122.3(4) . . ?
C2 C1 C10 128.1(4) . . ?
C18 C16 C4 111.6(4) . . ?
C18 C16 C17 110.6(4) . . ?
C4 C16 C17 112.3(4) . . ?
C18 C16 H16 107.4 . . ?
C4 C16 H16 107.4 . . ?
C17 C16 H16 107.4 . . ?
N4 C6 C5 107.9(3) . . ?
N4 C6 C19 122.6(4) . . ?
C5 C6 C19 129.5(4) . . ?
N6 C9 C8 107.6(4) . . ?
N6 C9 C25 123.0(4) . . ?
C8 C9 C25 129.5(4) . . ?
C6 C19 C21 111.3(4) . . ?
C6 C19 C20 110.1(4) . . ?
C21 C19 C20 111.2(4) . . ?
C6 C19 H19 108.0 . . ?
C21 C19 H19 108.0 . . ?
C20 C19 H19 108.0 . . ?
N3 C4 C5 108.8(4) . . ?
N3 C4 C16 120.2(4) . . ?
C5 C4 C16 130.9(4) . . ?
N2 C3 C2 106.8(4) . . ?
N2 C3 C13 124.7(4) . . ?
C2 C3 C13 128.2(4) . . ?
N6 B1 N4 111.0(3) . . ?
N6 B1 N2 109.5(3) . . ?
N4 B1 N2 109.6(3) . . ?
N6 B1 H1 108.4(17) . . ?
N4 B1 H1 111.4(17) . . ?
N2 B1 H1 106.9(17) . . ?
C6 C5 C4 106.8(4) . . ?
C6 C5 H5 126.6 . . ?
C4 C5 H5 126.6 . . ?
C1 C2 C3 107.1(4) . . ?
C1 C2 H2 126.5 . . ?
C3 C2 H2 126.5 . . ?
C7 C22 C23 110.7(4) . . ?
C7 C22 C24 110.8(4) . . ?
C23 C22 C24 110.6(4) . . ?
C7 C22 H22 108.2 . . ?
C23 C22 H22 108.2 . . ?
C24 C22 H22 108.2 . . ?
C1 C10 C11 111.8(4) . . ?
C1 C10 C12 109.3(4) . . ?
C11 C10 C12 109.3(4) . . ?
C1 C10 H10 108.8 . . ?
C11 C10 H10 108.8 . . ?
C12 C10 H10 108.8 . . ?
C3 C13 C14 110.3(4) . . ?
C3 C13 C15 110.9(4) . . ?
C14 C13 C15 110.0(5) . . ?
C3 C13 H13 108.5 . . ?
C14 C13 H13 108.5 . . ?
C15 C13 H13 108.5 . . ?
C9 C8 C7 107.2(4) . . ?
C9 C8 H8 126.4 . . ?
C7 C8 H8 126.4 . . ?
C26 C25 C27 110.2(5) . . ?
C26 C25 C9 110.3(5) . . ?
C27 C25 C9 111.2(4) . . ?
C26 C25 H25 108.4 . . ?
C27 C25 H25 108.4 . . ?
C9 C25 H25 108.4 . . ?
C22 C23 H23A 109.5 . . ?
C22 C23 H23B 109.5 . . ?
H23A C23 H23B 109.5 . . ?
C22 C23 H23C 109.5 . . ?
H23A C23 H23C 109.5 . . ?
H23B C23 H23C 109.5 . . ?
C19 C20 H20A 109.5 . . ?
C19 C20 H20B 109.5 . . ?
H20A C20 H20B 109.5 . . ?
C19 C20 H20C 109.5 . . ?
H20A C20 H20C 109.5 . . ?
H20B C20 H20C 109.5 . . ?
C19 C21 H21A 109.5 . . ?
C19 C21 H21B 109.5 . . ?
H21A C21 H21B 109.5 . . ?
C19 C21 H21C 109.5 . . ?
H21A C21 H21C 109.5 . . ?
H21B C21 H21C 109.5 . . ?
C22 C24 H24A 109.5 . . ?
C22 C24 H24B 109.5 . . ?
H24A C24 H24B 109.5 . . ?
C22 C24 H24C 109.5 . . ?
H24A C24 H24C 109.5 . . ?
H24B C24 H24C 109.5 . . ?
C25 C26 H26A 109.5 . . ?
C25 C26 H26B 109.5 . . ?
H26A C26 H26B 109.5 . . ?
C25 C26 H26C 109.5 . . ?
H26A C26 H26C 109.5 . . ?
H26B C26 H26C 109.5 . . ?
C10 C12 H12A 109.5 . . ?
C10 C12 H12B 109.5 . . ?
H12A C12 H12B 109.5 . . ?
C10 C12 H12C 109.5 . . ?
H12A C12 H12C 109.5 . . ?
H12B C12 H12C 109.5 . . ?
C10 C11 H11A 109.5 . . ?
C10 C11 H11B 109.5 . . ?
H11A C11 H11B 109.5 . . ?
C10 C11 H11C 109.5 . . ?
H11A C11 H11C 109.5 . . ?
H11B C11 H11C 109.5 . . ?
C16 C17 H17A 109.5 . . ?
C16 C17 H17B 109.5 . . ?
H17A C17 H17B 109.5 . . ?
C16 C17 H17C 109.5 . . ?
H17A C17 H17C 109.5 . . ?
H17B C17 H17C 109.5 . . ?
C16 C18 H18A 109.5 . . ?
C16 C18 H18B 109.5 . . ?
H18A C18 H18B 109.5 . . ?
C16 C18 H18C 109.5 . . ?
H18A C18 H18C 109.5 . . ?
H18B C18 H18C 109.5 . . ?
C13 C15 H15A 109.5 . . ?
C13 C15 H15B 109.5 . . ?
H15A C15 H15B 109.5 . . ?
C13 C15 H15C 109.5 . . ?
H15A C15 H15C 109.5 . . ?
H15B C15 H15C 109.5 . . ?
C25 C27 H27A 109.5 . . ?
C25 C27 H27B 109.5 . . ?
H27A C27 H27B 109.5 . . ?
C25 C27 H27C 109.5 . . ?
H27A C27 H27C 109.5 . . ?
H27B C27 H27C 109.5 . . ?
C28A S1A Zn1 108.3(3) . . ?
C28B S1B Zn1 108.0(5) . . ?
C28B C33B C32 123.5(15) . . ?
C28B C33B H33A 106.5 . . ?
C32 C33B H33A 106.5 . . ?
C28B C33B H33B 106.5 . . ?
C32 C33B H33B 106.5 . . ?
H33A C33B H33B 106.5 . . ?
C33B C28B C29 107.5(12) . . ?
C33B C28B S1B 121.1(12) . . ?
C29 C28B S1B 107.8(9) . . ?
C33B C28B H28B 106.6 . . ?
C29 C28B H28B 106.6 . . ?
S1B C28B H28B 106.6 . . ?
C32 C33A C28A 112.7(9) . . ?
C32 C33A H33C 109.0 . . ?
C28A C33A H33C 109.0 . . ?
C32 C33A H33D 109.0 . . ?
C28A C33A H33D 109.0 . . ?
H33C C33A H33D 107.8 . . ?
C31A C30A C29 104.3(9) . . ?
C31A C30A H30A 110.9 . . ?
C29 C30A H30A 110.9 . . ?
C31A C30A H30B 110.9 . . ?
C29 C30A H30B 110.9 . . ?
H30A C30A H30B 108.9 . . ?
C28B C29 C28A 24.6(5) . . ?
C28B C29 C30B 111.8(9) . . ?
C28A C29 C30B 120.8(7) . . ?
C28B C29 C30A 118.2(7) . . ?
C28A C29 C30A 107.7(5) . . ?
C30B C29 C30A 42.7(6) . . ?
C28B C29 H29A 120.6 . . ?
C28A C29 H29A 110.2 . . ?
C30B C29 H29A 127.1 . . ?
C30A C29 H29A 110.2 . . ?
C28B C29 H29B 85.6 . . ?
C28A C29 H29B 110.2 . . ?
C30B C29 H29B 67.5 . . ?
C30A C29 H29B 110.2 . . ?
H29A C29 H29B 108.5 . . ?
C29 C28A C33A 108.6(7) . . ?
C29 C28A S1A 107.5(6) . . ?
C33A C28A S1A 109.7(7) . . ?
C29 C28A H28A 110.3 . . ?
C33A C28A H28A 110.3 . . ?
S1A C28A H28A 110.3 . . ?
C30A C31A C32 108.5(10) . . ?
C30A C31A H31A 110.0 . . ?
C32 C31A H31A 110.0 . . ?
C30A C31A H31B 110.0 . . ?
C32 C31A H31B 110.0 . . ?
H31A C31A H31B 108.4 . . ?
C31B C32 C33A 121.9(9) . . ?
C31B C32 C33B 115.2(11) . . ?
C33A C32 C33B 22.3(9) . . ?
C31B C32 C31A 14.0(10) . . ?
C33A C32 C31A 111.9(8) . . ?
C33B C32 C31A 110.0(10) . . ?
C31B C32 H32A 111.2 . . ?
C33A C32 H32A 109.2 . . ?
C33B C32 H32A 127.8 . . ?
C31A C32 H32A 109.2 . . ?
C31B C32 H32B 95.8 . . ?
C33A C32 H32B 109.2 . . ?
C33B C32 H32B 90.0 . . ?
C31A C32 H32B 109.2 . . ?
H32A C32 H32B 107.9 . . ?
C32 C31B C30B 112.2(12) . . ?
C32 C31B H31C 109.2 . . ?
C30B C31B H31C 109.2 . . ?
C32 C31B H31D 109.2 . . ?
C30B C31B H31D 109.2 . . ?
H31C C31B H31D 107.9 . . ?
C29 C30B C31B 109.2(12) . . ?
C29 C30B H30C 109.8 . . ?
C31B C30B H30C 109.8 . . ?
C29 C30B H30D 109.8 . . ?
C31B C30B H30D 109.8 . . ?
H30C C30B H30D 108.3 . . ?
C13 C14 H14A 109.5 . . ?
C13 C14 H14B 109.5 . . ?
H14A C14 H14B 109.5 . . ?
C13 C14 H14C 109.5 . . ?
H14A C14 H14C 109.5 . . ?
H14B C14 H14C 109.5 . . ?

loop_
_geom_bond_atom_site_label_1
_geom_bond_atom_site_label_2
_geom_bond_distance
_geom_bond_site_symmetry_2
_geom_bond_publ_flag
Zn1 N5 2.038(3) . ?
Zn1 N3 2.053(3) . ?
Zn1 N1 2.056(3) . ?
Zn1 S1A 2.202(3) . ?
Zn1 S1B 2.252(5) . ?
N3 C4 1.329(5) . ?
N3 N4 1.375(4) . ?
N1 C1 1.328(5) . ?
N1 N2 1.391(4) . ?
N4 C6 1.364(5) . ?
N4 B1 1.536(6) . ?
N2 C3 1.344(5) . ?
N2 B1 1.564(6) . ?
N6 C9 1.352(5) . ?
N6 N5 1.369(4) . ?
N6 B1 1.534(6) . ?
N5 C7 1.350(5) . ?
C7 C8 1.380(6) . ?
C7 C22 1.499(6) . ?
C1 C2 1.384(6) . ?
C1 C10 1.495(6) . ?
C16 C18 1.499(7) . ?
C16 C4 1.502(6) . ?
C16 C17 1.526(6) . ?
C16 H16 1.0000 . ?
C6 C5 1.365(6) . ?
C6 C19 1.513(6) . ?
C9 C8 1.379(6) . ?
C9 C25 1.512(6) . ?
C19 C21 1.513(7) . ?
C19 C20 1.527(7) . ?
C19 H19 1.0000 . ?
C4 C5 1.400(6) . ?
C3 C2 1.387(6) . ?
C3 C13 1.504(6) . ?
B1 H1 1.05(3) . ?
C5 H5 0.9500 . ?
C2 H2 0.9500 . ?
C22 C23 1.519(6) . ?
C22 C24 1.545(5) . ?
C22 H22 1.0000 . ?
C10 C11 1.527(7) . ?
C10 C12 1.531(7) . ?
C10 H10 1.0000 . ?
C13 C14 1.511(7) . ?
C13 C15 1.521(7) . ?
C13 H13 1.0000 . ?
C8 H8 0.9500 . ?
C25 C26 1.462(8) . ?
C25 C27 1.501(7) . ?
C25 H25 1.0000 . ?
C23 H23A 0.9800 . ?
C23 H23B 0.9800 . ?
C23 H23C 0.9800 . ?
C20 H20A 0.9800 . ?
C20 H20B 0.9800 . ?
C20 H20C 0.9800 . ?
C21 H21A 0.9800 . ?
C21 H21B 0.9800 . ?
C21 H21C 0.9800 . ?
C24 H24A 0.9800 . ?
C24 H24B 0.9800 . ?
C24 H24C 0.9800 . ?
C26 H26A 0.9800 . ?
C26 H26B 0.9800 . ?
C26 H26C 0.9800 . ?
C12 H12A 0.9800 . ?
C12 H12B 0.9800 . ?
C12 H12C 0.9800 . ?
C11 H11A 0.9800 . ?
C11 H11B 0.9800 . ?
C11 H11C 0.9800 . ?
C17 H17A 0.9800 . ?
C17 H17B 0.9800 . ?
C17 H17C 0.9800 . ?
C18 H18A 0.9800 . ?
C18 H18B 0.9800 . ?
C18 H18C 0.9800 . ?
C15 H15A 0.9800 . ?
C15 H15B 0.9800 . ?
C15 H15C 0.9800 . ?
C27 H27A 0.9800 . ?
C27 H27B 0.9800 . ?
C27 H27C 0.9800 . ?
S1A C28A 1.856(9) . ?
S1B C28B 1.804(15) . ?
C33B C28B 1.37(2) . ?
C33B C32 1.48(2) . ?
C33B H33A 0.9900 . ?
C33B H33B 0.9900 . ?
C28B C29 1.528(14) . ?
C28B H28B 1.0000 . ?
C33A C32 1.462(13) . ?
C33A C28A 1.548(15) . ?
C33A H33C 0.9900 . ?
C33A H33D 0.9900 . ?
C30A C31A 1.45(2) . ?
C30A C29 1.582(9) . ?
C30A H30A 0.9900 . ?
C30A H30B 0.9900 . ?
C29 C28A 1.529(9) . ?
C29 C30B 1.536(15) . ?
C29 H29A 0.9900 . ?
C29 H29B 0.9900 . ?
C28A H28A 1.0000 . ?
C31A C32 1.599(15) . ?
C31A H31A 0.9900 . ?
C31A H31B 0.9900 . ?
C32 C31B 1.427(16) . ?
C32 H32A 0.9900 . ?
C32 H32B 0.9900 . ?
C31B C30B 1.62(2) . ?
C31B H31C 0.9900 . ?
C31B H31D 0.9900 . ?
C30B H30C 0.9900 . ?
C30B H30D 0.9900 . ?
C14 H14A 0.9800 . ?
C14 H14B 0.9800 . ?
C14 H14C 0.9800 . ?
